data_2212198
loop_
_publ_author_name
'Song-Qing Wang'
'Jian Cao'
'Xiu-Jie Liu'

_publ_section_title
;
 2-Benzyl-4-chloro-1-(4-nitrobenzyloxy)benzene
;
_journal_coeditor_code HB2261
_journal_issue 2
_journal_name_full 'Acta Crystallographica Section E'
_journal_page_first o683
_journal_page_last o684
_journal_paper_doi 10.1107/S1600536807001067
_journal_volume 63
_journal_year 2007
_chemical_formula_iupac 'C20 H16 Cl N O3'
_chemical_formula_moiety 'C20 H16 Cl N O3'
_chemical_formula_sum 'C20 H16 Cl N O3'
_chemical_formula_weight 353.79
_chemical_melting_point 386
_chemical_name_systematic
;
2-benzyl-4-chloro-1-(4-nitrobenzyloxy)benzene
;
_space_group_IT_number 14
_symmetry_cell_setting monoclinic
_symmetry_space_group_name_Hall '-P 2ybc'
_symmetry_space_group_name_H-M 'P 1 21/c 1'
_atom_sites_solution_hydrogens geom
_atom_sites_solution_primary direct
_atom_sites_solution_secondary difmap
_cell_angle_alpha 90.00
_cell_angle_beta 101.845(5)
_cell_angle_gamma 90.00
_cell_formula_units_Z 4
_cell_length_a 7.329(2)
_cell_length_b 19.023(5)
_cell_length_c 12.723(3)
_cell_measurement_reflns_used 2117
_cell_measurement_temperature 293(2)
_cell_measurement_theta_max 23.80
_cell_measurement_theta_min 2.69
_cell_volume 1736.1(8)
_computing_cell_refinement 'SAINT (Bruker, 1997)'
_computing_data_collection 'SMART (Bruker, 1997)'
_computing_data_reduction SAINT
_computing_molecular_graphics 'SHELXTL (Bruker, 1997)'
_computing_publication_material SHELXTL
_computing_structure_refinement 'SHELXL97 (Sheldrick, 1997)'
_computing_structure_solution 'SHELXS97 (Sheldrick, 1997)'
_diffrn_ambient_temperature 293(2)
_diffrn_measured_fraction_theta_full 0.999
_diffrn_measured_fraction_theta_max 0.999
_diffrn_measurement_device_type 'Bruker SMART 1000 CCD'
_diffrn_measurement_method \w
_diffrn_radiation_monochromator graphite
_diffrn_radiation_source 'fine-focus sealed tube'
_diffrn_radiation_type MoK\a
_diffrn_radiation_wavelength 0.71073
_diffrn_reflns_av_R_equivalents 0.0384
_diffrn_reflns_av_sigmaI/netI 0.0442
_diffrn_reflns_limit_h_max 8
_diffrn_reflns_limit_h_min -8
_diffrn_reflns_limit_k_max 22
_diffrn_reflns_limit_k_min -22
_diffrn_reflns_limit_l_max 12
_diffrn_reflns_limit_l_min -15
_diffrn_reflns_number 8820
_diffrn_reflns_theta_full 25.02
_diffrn_reflns_theta_max 25.02
_diffrn_reflns_theta_min 1.95
_exptl_absorpt_coefficient_mu 0.239
_exptl_absorpt_correction_T_max 0.958
_exptl_absorpt_correction_T_min 0.945
_exptl_absorpt_correction_type multi-scan
_exptl_absorpt_process_details '(SADABS; Bruker, 1997)'
_exptl_crystal_colour yellow
_exptl_crystal_density_diffrn 1.354
_exptl_crystal_density_method 'not measured'
_exptl_crystal_description block
_exptl_crystal_F_000 736
_exptl_crystal_size_max 0.24
_exptl_crystal_size_mid 0.22
_exptl_crystal_size_min 0.18
_refine_diff_density_max 0.234
_refine_diff_density_min -0.208
_refine_ls_extinction_method none
_refine_ls_goodness_of_fit_ref 1.058
_refine_ls_hydrogen_treatment constr
_refine_ls_matrix_type full
_refine_ls_number_parameters 226
_refine_ls_number_reflns 3064
_refine_ls_number_restraints 0
_refine_ls_restrained_S_all 1.058
_refine_ls_R_factor_all 0.1001
_refine_ls_R_factor_gt 0.0527
_refine_ls_shift/su_max 0.003
_refine_ls_shift/su_mean 0.000
_refine_ls_structure_factor_coef Fsqd
_refine_ls_weighting_details 'calc w=1/[\s^2^(Fo^2^)+(0.0625P)^2^+0.4515P] where P=(Fo^2^+2Fc^2^)/3'
_refine_ls_weighting_scheme calc
_refine_ls_wR_factor_gt 0.1266
_refine_ls_wR_factor_ref 0.1526
_reflns_number_gt 1780
_reflns_number_total 3064
_reflns_threshold_expression I>2\s(I)
_cod_data_source_file hb2261.cif
_cod_data_source_block I
_cod_depositor_comments
;
The following automatic conversions were performed:
'_symmetry_cell_setting' value 'Monoclinic' changed to 'monoclinic'
according to '/home/saulius/struct/CIF-dictionaries/cif_core.dic'
dictionary named 'cif_core.dic' version 2.4.1 from 2010-06-29.

Automatic conversion script
Id: cif_fix_enum 1527 2010-12-29 10:47:43Z saulius 

The following automatic conversions were performed:

'_symmetry_cell_setting' value 'Monoclinic' changed to 'monoclinic'
according to /home/saulius/struct/CIF-dictionaries/cif_core.dic
dictionary named 'cif_core.dic' version 2.4.1 from 2010-06-29.

Automatic conversion script
Id: cif_fix_values 1715 2011-07-08 13:25:40Z adriana 
;
_cod_original_cell_volume 1735.9(8)
_cod_original_sg_symbol_H-M 'P 21/c'
_cod_database_code 2212198
_cod_database_fobs_code 2212198

loop_
_symmetry_equiv_pos_as_xyz
'x, y, z'
'-x, y+1/2, -z+1/2'
'-x, -y, -z'
'x, -y-1/2, z-1/2'

loop_
_atom_site_type_symbol
_atom_site_label
_atom_site_fract_x
_atom_site_fract_y
_atom_site_fract_z
_atom_site_U_iso_or_equiv
_atom_site_adp_type
_atom_site_calc_flag
_atom_site_refinement_flags
_atom_site_occupancy
Cl Cl1 0.34484(13) 0.59417(5) 1.43271(7) 0.0882(4) Uani d . 1
O O1 0.2415(3) 0.46451(10) 1.00612(16) 0.0650(6) Uani d . 1
O O2 0.1394(4) 0.36537(16) 0.4499(2) 0.1144(10) Uani d . 1
O O3 0.1112(4) 0.27367(15) 0.5420(2) 0.1065(9) Uani d . 1
N N1 0.1392(4) 0.33657(18) 0.5353(2) 0.0766(8) Uani d . 1
C C1 0.5150(5) 0.32588(16) 1.3096(3) 0.0767(9) Uani d . 1
H H1 0.4505 0.3347 1.3640 0.092 Uiso calc R 1
C C2 0.6926(6) 0.29889(17) 1.3365(4) 0.0937(12) Uani d . 1
H H2 0.7462 0.2895 1.4079 0.112 Uiso calc R 1
C C3 0.7889(6) 0.28605(18) 1.2583(5) 0.0981(13) Uani d . 1
H H3 0.9106 0.2694 1.2764 0.118 Uiso calc R 1
C C4 0.7084(6) 0.29742(17) 1.1535(4) 0.0948(13) Uani d . 1
H H4 0.7734 0.2868 1.1000 0.114 Uiso calc R 1
C C5 0.5271(5) 0.32517(16) 1.1260(3) 0.0772(10) Uani d . 1
H H5 0.4729 0.3333 1.0543 0.093 Uiso calc R 1
C C6 0.4293(4) 0.34038(13) 1.2052(2) 0.0561(7) Uani d . 1
C C7 0.2412(4) 0.37622(14) 1.1806(2) 0.0582(7) Uani d . 1
H H7A 0.1655 0.3591 1.2294 0.070 Uiso calc R 1
H H7B 0.1779 0.3646 1.1080 0.070 Uiso calc R 1
C C8 0.2614(3) 0.45515(14) 1.1916(2) 0.0524(7) Uani d . 1
C C9 0.2852(4) 0.48604(15) 1.2920(2) 0.0588(7) Uani d . 1
H H9 0.2827 0.4582 1.3518 0.071 Uiso calc R 1
C C10 0.3127(4) 0.55776(16) 1.3048(2) 0.0594(8) Uani d . 1
C C11 0.3167(4) 0.59984(15) 1.2180(3) 0.0647(8) Uani d . 1
H H11 0.3367 0.6479 1.2270 0.078 Uiso calc R 1
C C12 0.2908(4) 0.57019(15) 1.1169(3) 0.0630(8) Uani d . 1
H H12 0.2906 0.5985 1.0573 0.076 Uiso calc R 1
C C13 0.2648(3) 0.49803(14) 1.1041(2) 0.0541(7) Uani d . 1
C C14 0.2379(4) 0.50590(15) 0.9136(2) 0.0595(8) Uani d . 1
H H14A 0.3538 0.5318 0.9210 0.071 Uiso calc R 1
H H14B 0.1365 0.5395 0.9058 0.071 Uiso calc R 1
C C15 0.2120(3) 0.45985(15) 0.8163(2) 0.0546(7) Uani d . 1
C C16 0.1963(4) 0.38752(16) 0.8215(3) 0.0649(8) Uani d . 1
H H16 0.2005 0.3659 0.8875 0.078 Uiso calc R 1
C C17 0.1747(4) 0.34722(17) 0.7299(2) 0.0667(8) Uani d . 1
H H17 0.1657 0.2986 0.7339 0.080 Uiso calc R 1
C C18 0.1665(4) 0.37972(17) 0.6325(2) 0.0599(8) Uani d . 1
C C19 0.1834(4) 0.45146(17) 0.6253(3) 0.0688(9) Uani d . 1
H H19 0.1796 0.4728 0.5591 0.083 Uiso calc R 1
C C20 0.2061(4) 0.49100(17) 0.7173(3) 0.0670(8) Uani d . 1
H H20 0.2177 0.5395 0.7131 0.080 Uiso calc R 1

loop_
_atom_site_aniso_label
_atom_site_aniso_U_11
_atom_site_aniso_U_22
_atom_site_aniso_U_33
_atom_site_aniso_U_12
_atom_site_aniso_U_13
_atom_site_aniso_U_23
Cl1 0.0930(7) 0.0848(6) 0.0865(7) 0.0013(5) 0.0182(5) -0.0262(5)
O1 0.0770(14) 0.0574(12) 0.0618(13) -0.0050(10) 0.0171(10) 0.0048(11)
O2 0.137(2) 0.146(2) 0.0639(17) -0.0538(19) 0.0294(15) -0.0068(17)
O3 0.136(3) 0.0859(18) 0.0896(19) 0.0039(17) 0.0050(16) -0.0071(15)
N1 0.0637(18) 0.102(2) 0.064(2) -0.0098(16) 0.0125(14) 0.0002(18)
C1 0.079(2) 0.065(2) 0.083(3) 0.0062(18) 0.0106(19) -0.0114(18)
C2 0.090(3) 0.070(2) 0.108(3) 0.013(2) -0.009(2) -0.015(2)
C3 0.077(3) 0.057(2) 0.159(4) 0.0068(19) 0.022(3) -0.004(3)
C4 0.101(3) 0.061(2) 0.141(4) 0.004(2) 0.070(3) -0.001(2)
C5 0.088(3) 0.0595(19) 0.092(2) -0.0020(18) 0.037(2) 0.0013(18)
C6 0.0619(19) 0.0384(15) 0.070(2) -0.0077(13) 0.0187(16) -0.0010(14)
C7 0.0565(18) 0.0525(16) 0.0667(19) -0.0135(14) 0.0155(14) 0.0020(14)
C8 0.0388(15) 0.0531(16) 0.067(2) -0.0031(12) 0.0163(13) 0.0007(15)
C9 0.0488(17) 0.0608(18) 0.070(2) 0.0004(13) 0.0189(14) 0.0025(16)
C10 0.0468(17) 0.0596(19) 0.073(2) 0.0016(14) 0.0146(14) -0.0096(16)
C11 0.0572(19) 0.0465(17) 0.091(2) 0.0022(14) 0.0179(16) -0.0054(17)
C12 0.0571(19) 0.0556(18) 0.078(2) 0.0047(14) 0.0170(15) 0.0098(16)
C13 0.0438(16) 0.0539(17) 0.0660(19) 0.0001(13) 0.0145(13) -0.0025(15)
C14 0.0448(17) 0.0620(18) 0.072(2) -0.0001(13) 0.0119(13) 0.0075(16)
C15 0.0342(15) 0.0646(19) 0.066(2) -0.0007(13) 0.0121(12) 0.0084(16)
C16 0.067(2) 0.068(2) 0.060(2) -0.0097(15) 0.0126(15) 0.0096(16)
C17 0.063(2) 0.0631(19) 0.073(2) -0.0086(15) 0.0097(15) 0.0072(18)
C18 0.0461(17) 0.077(2) 0.057(2) -0.0068(14) 0.0118(13) 0.0037(17)
C19 0.067(2) 0.076(2) 0.066(2) -0.0005(17) 0.0195(16) 0.0175(18)
C20 0.067(2) 0.0614(19) 0.076(2) -0.0009(15) 0.0222(16) 0.0113(18)

loop_
_atom_type_symbol
_atom_type_description
_atom_type_scat_dispersion_real
_atom_type_scat_dispersion_imag
_atom_type_scat_source
C C 0.0033 0.0016 'International Tables Vol C Tables 4.2.6.8 and 6.1.1.4'
H H 0.0000 0.0000 'International Tables Vol C Tables 4.2.6.8 and 6.1.1.4'
N N 0.0061 0.0033 'International Tables Vol C Tables 4.2.6.8 and 6.1.1.4'
O O 0.0106 0.0060 'International Tables Vol C Tables 4.2.6.8 and 6.1.1.4'
Cl Cl 0.1484 0.1585 'International Tables Vol C Tables 4.2.6.8 and 6.1.1.4'

loop_
_geom_angle_atom_site_label_1
_geom_angle_atom_site_label_2
_geom_angle_atom_site_label_3
_geom_angle
C13 O1 C14 118.2(2)
O2 N1 O3 122.4(3)
O2 N1 C18 118.5(3)
O3 N1 C18 119.1(3)
C6 C1 C2 122.4(4)
C6 C1 H1 118.8
C2 C1 H1 118.8
C3 C2 C1 119.6(4)
C3 C2 H2 120.2
C1 C2 H2 120.2
C2 C3 C4 120.3(4)
C2 C3 H3 119.8
C4 C3 H3 119.8
C3 C4 C5 120.1(4)
C3 C4 H4 119.9
C5 C4 H4 119.9
C6 C5 C4 120.2(4)
C6 C5 H5 119.9
C4 C5 H5 119.9
C1 C6 C5 117.4(3)
C1 C6 C7 120.4(3)
C5 C6 C7 122.1(3)
C6 C7 C8 111.1(2)
C6 C7 H7A 109.4
C8 C7 H7A 109.4
C6 C7 H7B 109.4
C8 C7 H7B 109.4
H7A C7 H7B 108.0
C9 C8 C13 118.2(3)
C9 C8 C7 119.9(3)
C13 C8 C7 121.8(3)
C10 C9 C8 121.0(3)
C10 C9 H9 119.5
C8 C9 H9 119.5
C11 C10 C9 120.5(3)
C11 C10 Cl1 120.1(2)
C9 C10 Cl1 119.4(2)
C10 C11 C12 119.4(3)
C10 C11 H11 120.3
C12 C11 H11 120.3
C11 C12 C13 120.1(3)
C11 C12 H12 119.9
C13 C12 H12 119.9
O1 C13 C8 115.8(2)
O1 C13 C12 123.4(3)
C8 C13 C12 120.8(3)
O1 C14 C15 109.9(2)
O1 C14 H14A 109.7
C15 C14 H14A 109.7
O1 C14 H14B 109.7
C15 C14 H14B 109.7
H14A C14 H14B 108.2
C16 C15 C20 118.8(3)
C16 C15 C14 122.7(3)
C20 C15 C14 118.5(3)
C17 C16 C15 120.7(3)
C17 C16 H16 119.7
C15 C16 H16 119.7
C16 C17 C18 119.2(3)
C16 C17 H17 120.4
C18 C17 H17 120.4
C19 C18 C17 121.3(3)
C19 C18 N1 119.9(3)
C17 C18 N1 118.9(3)
C20 C19 C18 118.9(3)
C20 C19 H19 120.6
C18 C19 H19 120.6
C19 C20 C15 121.1(3)
C19 C20 H20 119.4
C15 C20 H20 119.4

loop_
_geom_bond_atom_site_label_1
_geom_bond_atom_site_label_2
_geom_bond_distance
Cl1 C10 1.740(3)
O1 C13 1.379(3)
O1 C14 1.411(3)
O2 N1 1.217(3)
O3 N1 1.220(3)
N1 C18 1.464(4)
C1 C6 1.376(4)
C1 C2 1.375(5)
C1 H1 0.9300
C2 C3 1.355(5)
C2 H2 0.9300
C3 C4 1.360(5)
C3 H3 0.9300
C4 C5 1.406(5)
C4 H4 0.9300
C5 C6 1.382(4)
C5 H5 0.9300
C6 C7 1.512(4)
C7 C8 1.512(4)
C7 H7A 0.9700
C7 H7B 0.9700
C8 C9 1.384(4)
C8 C13 1.385(4)
C9 C10 1.384(4)
C9 H9 0.9300
C10 C11 1.370(4)
C11 C12 1.381(4)
C11 H11 0.9300
C12 C13 1.391(4)
C12 H12 0.9300
C14 C15 1.497(4)
C14 H14A 0.9700
C14 H14B 0.9700
C15 C16 1.383(4)
C15 C20 1.385(4)
C16 C17 1.376(4)
C16 H16 0.9300
C17 C18 1.375(4)
C17 H17 0.9300
C18 C19 1.375(4)
C19 C20 1.373(4)
C19 H19 0.9300
C20 H20 0.9300

loop_
_geom_hbond_atom_site_label_D
_geom_hbond_atom_site_label_H
_geom_hbond_atom_site_label_A
_geom_hbond_site_symmetry_A
_geom_hbond_distance_DH
_geom_hbond_distance_HA
_geom_hbond_distance_DA
_geom_hbond_angle_DHA
C9 H9 O2 1_556 0.93 2.51 3.366(4) 152

loop_
_geom_torsion_atom_site_label_1
_geom_torsion_atom_site_label_2
_geom_torsion_atom_site_label_3
_geom_torsion_atom_site_label_4
_geom_torsion
C6 C1 C2 C3 0.3(5)
C1 C2 C3 C4 -2.3(6)
C2 C3 C4 C5 2.5(6)
C3 C4 C5 C6 -0.6(5)
C2 C1 C6 C5 1.5(5)
C2 C1 C6 C7 -174.3(3)
C4 C5 C6 C1 -1.3(4)
C4 C5 C6 C7 174.4(3)
C1 C6 C7 C8 83.6(3)
C5 C6 C7 C8 -92.1(3)
C6 C7 C8 C9 -81.7(3)
C6 C7 C8 C13 95.5(3)
C13 C8 C9 C10 -0.3(4)
C7 C8 C9 C10 177.0(2)
C8 C9 C10 C11 0.1(4)
C8 C9 C10 Cl1 -179.23(19)
C9 C10 C11 C12 0.8(4)
Cl1 C10 C11 C12 -179.9(2)
C10 C11 C12 C13 -1.4(4)
C14 O1 C13 C8 178.0(2)
C14 O1 C13 C12 -2.1(4)
C9 C8 C13 O1 179.6(2)
C7 C8 C13 O1 2.4(4)
C9 C8 C13 C12 -0.3(4)
C7 C8 C13 C12 -177.5(2)
C11 C12 C13 O1 -178.8(2)
C11 C12 C13 C8 1.1(4)
C13 O1 C14 C15 179.9(2)
O1 C14 C15 C16 -0.5(4)
O1 C14 C15 C20 -179.6(2)
C20 C15 C16 C17 -0.2(4)
C14 C15 C16 C17 -179.3(3)
C15 C16 C17 C18 -0.7(4)
C16 C17 C18 C19 1.4(4)
C16 C17 C18 N1 -178.6(3)
O2 N1 C18 C19 2.8(4)
O3 N1 C18 C19 -174.8(3)
O2 N1 C18 C17 -177.2(3)
O3 N1 C18 C17 5.2(4)
C17 C18 C19 C20 -1.0(4)
N1 C18 C19 C20 179.0(3)
C18 C19 C20 C15 0.0(4)
C16 C15 C20 C19 0.6(4)
C14 C15 C20 C19 179.7(2)

loop_
_cod_related_entry_id
_cod_related_entry_database
_cod_related_entry_code
1 ChemSpider 21125438
